data_2015460
loop_
_publ_author_name
'Low, John N.'
'Skakle, Janet M. S.'
'Wardell, James L.'
'Glidewell, Christopher'

_publ_section_title
;
 4-Iodo-<i>N</i>,<i>N</i>-bis(2-nitrophenylsulfonyl)aniline: a
 three-dimensional framework structure built from six independent
 C---H&#x00B7;&#x00B7;&#x00B7;O hydrogen bonds
;
_journal_coeditor_code SK3028
_journal_issue 7
_journal_name_full 'Acta Crystallographica Section C'
_journal_page_first o423
_journal_page_last o425
_journal_paper_doi 10.1107/S0108270106019408
_journal_volume 62
_journal_year 2006
_chemical_formula_iupac 'C18 H12 I N3 O8 S2'
_chemical_formula_moiety 'C18 H12 I N3 O8 S2'
_chemical_formula_sum 'C18 H12 I N3 O8 S2'
_chemical_formula_weight 589.33
_chemical_name_common 4-Iodo-N,N-bis(2-nitrophenylsulfonyl)aniline
_chemical_name_systematic
;
4-iodophenylimino bis(2-nitrobenzenesulfinate)
;
_space_group_IT_number 14
_symmetry_cell_setting monoclinic
_symmetry_space_group_name_Hall '-P 2ybc'
_symmetry_space_group_name_H-M 'P 1 21/c 1'
_atom_sites_solution_hydrogens geom
_atom_sites_solution_primary direct
_atom_sites_solution_secondary difmap
_cell_angle_alpha 90.00
_cell_angle_beta 100.030(2)
_cell_angle_gamma 90.00
_cell_formula_units_Z 4
_cell_length_a 12.1680(2)
_cell_length_b 18.6695(4)
_cell_length_c 9.0443(2)
_cell_measurement_reflns_used 4612
_cell_measurement_temperature 120(2)
_cell_measurement_theta_max 27.48
_cell_measurement_theta_min 3.16
_cell_volume 2023.20(7)
_computing_cell_refinement 'DENZO-SMN (Otwinowski & Minor, 1997)'
_computing_data_collection 'COLLECT (Nonius, 1997)'
_computing_data_reduction DENZO-SMN
_computing_molecular_graphics 'PLATON (Spek, 2003)'
_computing_publication_material 'SHELXL97 and PRPKAPPA (Ferguson, 1999)'
_computing_structure_refinement 'SHELXL97 (Sheldrick, 1997)'
_computing_structure_solution 'SHELXS97 (Sheldrick, 1997)'
_diffrn_ambient_temperature 120(2)
_diffrn_detector_area_resol_mean 9.091
_diffrn_measured_fraction_theta_full 0.996
_diffrn_measured_fraction_theta_max 0.996
_diffrn_measurement_device_type 'Bruker--Nonius KappaCCD'
_diffrn_measurement_method '\f and \w scans'
_diffrn_radiation_monochromator graphite
_diffrn_radiation_source 'Bruker--Nonius FR591 rotating anode'
_diffrn_radiation_type 'Mo K\a'
_diffrn_radiation_wavelength 0.71073
_diffrn_reflns_av_R_equivalents 0.0535
_diffrn_reflns_av_sigmaI/netI 0.0368
_diffrn_reflns_limit_h_max 15
_diffrn_reflns_limit_h_min -15
_diffrn_reflns_limit_k_max 24
_diffrn_reflns_limit_k_min -24
_diffrn_reflns_limit_l_max 11
_diffrn_reflns_limit_l_min -11
_diffrn_reflns_number 4612
_diffrn_reflns_theta_full 27.48
_diffrn_reflns_theta_max 27.48
_diffrn_reflns_theta_min 3.16
_diffrn_standards_decay_% 0
_exptl_absorpt_coefficient_mu 1.844
_exptl_absorpt_correction_T_max 0.837
_exptl_absorpt_correction_T_min 0.837
_exptl_absorpt_correction_type multi-scan
_exptl_absorpt_process_details '(SADABS; Sheldrick, 2003)'
_exptl_crystal_colour colourless
_exptl_crystal_density_diffrn 1.935
_exptl_crystal_density_method 'not measured'
_exptl_crystal_description block
_exptl_crystal_F_000 1160
_exptl_crystal_size_max 0.10
_exptl_crystal_size_mid 0.10
_exptl_crystal_size_min 0.10
_refine_diff_density_max 0.879
_refine_diff_density_min -0.986
_refine_ls_extinction_method none
_refine_ls_goodness_of_fit_ref 1.079
_refine_ls_hydrogen_treatment constr
_refine_ls_matrix_type full
_refine_ls_number_parameters 289
_refine_ls_number_reflns 4612
_refine_ls_number_restraints 0
_refine_ls_restrained_S_all 1.079
_refine_ls_R_factor_all 0.0387
_refine_ls_R_factor_gt 0.0286
_refine_ls_shift/su_max 0.002
_refine_ls_shift/su_mean 0.000
_refine_ls_structure_factor_coef Fsqd
_refine_ls_weighting_details 'w=1/[\s^2^(Fo^2^)+(0.0306P)^2^+0.9151P] where P=(Fo^2^+2Fc^2^)/3'
_refine_ls_weighting_scheme calc
_refine_ls_wR_factor_gt 0.0629
_refine_ls_wR_factor_ref 0.0667
_reflns_number_gt 3902
_reflns_number_total 4612
_reflns_threshold_expression I>2\s(I)
_cod_data_source_file sk3028.cif
_cod_data_source_block I
_cod_original_sg_symbol_H-M 'P 21/c'
_cod_database_code 2015460
_cod_database_fobs_code 2015460

loop_
_symmetry_equiv_pos_as_xyz
'x, y, z'
'-x, y+1/2, -z+1/2'
'-x, -y, -z'
'x, -y+1/2, z+1/2'

loop_
_atom_site_type_symbol
_atom_site_label
_atom_site_fract_x
_atom_site_fract_y
_atom_site_fract_z
_atom_site_U_iso_or_equiv
_atom_site_adp_type
_atom_site_calc_flag
_atom_site_refinement_flags
_atom_site_occupancy
C C1 0.23101(19) 0.54803(12) 0.3959(3) 0.0135(5) Uani d . 1
C C2 0.31765(18) 0.59562(12) 0.3932(3) 0.0144(5) Uani d . 1
C C3 0.30537(19) 0.65045(12) 0.2883(3) 0.0154(5) Uani d . 1
C C4 0.20628(19) 0.65658(12) 0.1879(3) 0.0154(5) Uani d . 1
I I4 0.191490(13) 0.739379(9) 0.029339(18) 0.02137(7) Uani d . 1
C C5 0.11927(19) 0.60854(13) 0.1890(3) 0.0177(5) Uani d . 1
C C6 0.13221(19) 0.55365(13) 0.2938(3) 0.0167(5) Uani d . 1
N N1 0.24333(15) 0.49179(10) 0.5086(2) 0.0129(4) Uani d . 1
S S1 0.17704(5) 0.49852(3) 0.65794(6) 0.01430(13) Uani d . 1
O O11 0.09661(13) 0.55381(9) 0.61739(18) 0.0196(4) Uani d . 1
O O12 0.14369(14) 0.42830(9) 0.69149(18) 0.0190(4) Uani d . 1
S S2 0.33257(5) 0.42391(3) 0.49973(6) 0.01322(12) Uani d . 1
O O21 0.40777(13) 0.44774(9) 0.40493(18) 0.0175(4) Uani d . 1
O O22 0.37124(13) 0.40379(9) 0.65175(18) 0.0180(4) Uani d . 1
C C11 0.27774(18) 0.53079(13) 0.8083(3) 0.0156(5) Uani d . 1
C C12 0.30062(19) 0.49762(13) 0.9478(3) 0.0174(5) Uani d . 1
N N12 0.2400(2) 0.43414(13) 0.9879(2) 0.0286(5) Uani d . 1
O O121 0.14275(18) 0.44289(13) 1.0005(2) 0.0434(6) Uani d . 1
O O122 0.2925(2) 0.37852(12) 1.0120(3) 0.0492(6) Uani d . 1
C C13 0.3805(2) 0.52472(14) 1.0615(3) 0.0212(5) Uani d . 1
C C14 0.4373(2) 0.58681(14) 1.0363(3) 0.0208(5) Uani d . 1
C C15 0.4137(2) 0.62090(14) 0.8996(3) 0.0228(5) Uani d . 1
C C16 0.3340(2) 0.59292(13) 0.7850(3) 0.0209(5) Uani d . 1
C C21 0.24879(19) 0.35493(12) 0.4005(3) 0.0143(5) Uani d . 1
C C22 0.29488(19) 0.29462(13) 0.3419(3) 0.0167(5) Uani d . 1
N N22 0.41559(17) 0.28189(11) 0.3645(2) 0.0193(4) Uani d . 1
O O221 0.47346(14) 0.30665(10) 0.4758(2) 0.0293(4) Uani d . 1
O O222 0.45171(17) 0.24682(11) 0.2693(3) 0.0379(5) Uani d . 1
C C23 0.2286(2) 0.24305(13) 0.2600(3) 0.0218(6) Uani d . 1
C C24 0.1139(2) 0.25092(14) 0.2355(3) 0.0243(6) Uani d . 1
C C25 0.0670(2) 0.30995(13) 0.2905(3) 0.0212(5) Uani d . 1
C C26 0.13333(19) 0.36139(13) 0.3726(3) 0.0171(5) Uani d . 1
H H2 0.3853 0.5908 0.4629 0.017 Uiso calc R 1
H H3 0.3644 0.6834 0.2854 0.018 Uiso calc R 1
H H5 0.0518 0.6132 0.1189 0.021 Uiso calc R 1
H H6 0.0738 0.5201 0.2957 0.020 Uiso calc R 1
H H13 0.3963 0.5011 1.1559 0.025 Uiso calc R 1
H H14 0.4925 0.6058 1.1136 0.025 Uiso calc R 1
H H15 0.4519 0.6638 0.8834 0.027 Uiso calc R 1
H H16 0.3183 0.6165 0.6907 0.025 Uiso calc R 1
H H23 0.2617 0.2027 0.2211 0.026 Uiso calc R 1
H H24 0.0676 0.2156 0.1807 0.029 Uiso calc R 1
H H25 -0.0118 0.3155 0.2720 0.025 Uiso calc R 1
H H26 0.0994 0.4017 0.4104 0.020 Uiso calc R 1

loop_
_atom_site_aniso_label
_atom_site_aniso_U_11
_atom_site_aniso_U_22
_atom_site_aniso_U_33
_atom_site_aniso_U_12
_atom_site_aniso_U_13
_atom_site_aniso_U_23
C1 0.0172(12) 0.0116(11) 0.0121(11) 0.0010(9) 0.0035(9) -0.0001(9)
C2 0.0126(11) 0.0168(12) 0.0133(12) -0.0009(9) 0.0011(9) -0.0035(9)
C3 0.0162(12) 0.0151(12) 0.0154(12) -0.0009(9) 0.0047(9) -0.0029(9)
C4 0.0198(12) 0.0142(12) 0.0127(12) 0.0027(9) 0.0045(9) 0.0018(9)
I4 0.02668(11) 0.01917(11) 0.01761(10) -0.00077(6) 0.00204(7) 0.00583(6)
C5 0.0160(12) 0.0196(13) 0.0158(12) 0.0004(9) -0.0018(9) 0.0016(10)
C6 0.0153(12) 0.0168(12) 0.0176(12) -0.0025(9) 0.0015(9) 0.0001(10)
N1 0.0132(10) 0.0133(10) 0.0123(10) 0.0016(7) 0.0024(7) 0.0003(7)
S1 0.0149(3) 0.0157(3) 0.0125(3) -0.0001(2) 0.0028(2) -0.0009(2)
O11 0.0168(9) 0.0235(9) 0.0188(9) 0.0049(7) 0.0041(7) -0.0022(7)
O12 0.0224(9) 0.0187(9) 0.0164(9) -0.0053(7) 0.0042(7) 0.0006(7)
S2 0.0131(3) 0.0128(3) 0.0132(3) 0.0010(2) 0.0006(2) 0.0000(2)
O21 0.0137(8) 0.0202(9) 0.0193(9) 0.0003(6) 0.0049(7) 0.0009(7)
O22 0.0213(9) 0.0170(9) 0.0137(9) 0.0016(6) -0.0024(7) 0.0001(7)
C11 0.0155(12) 0.0182(12) 0.0133(12) 0.0009(9) 0.0032(9) -0.0034(9)
C12 0.0194(13) 0.0194(13) 0.0147(12) 0.0022(9) 0.0067(10) 0.0001(9)
N12 0.0384(14) 0.0317(14) 0.0151(12) -0.0108(10) 0.0031(10) 0.0003(10)
O121 0.0441(14) 0.0587(15) 0.0329(12) -0.0250(11) 0.0224(10) -0.0121(10)
O122 0.0648(15) 0.0269(13) 0.0483(14) -0.0084(11) -0.0112(11) 0.0157(11)
C13 0.0243(13) 0.0275(14) 0.0120(12) 0.0042(10) 0.0037(10) -0.0021(10)
C14 0.0179(12) 0.0277(14) 0.0161(13) 0.0017(10) 0.0009(10) -0.0070(10)
C15 0.0237(13) 0.0215(14) 0.0237(14) -0.0052(10) 0.0057(11) -0.0071(11)
C16 0.0272(14) 0.0194(13) 0.0159(13) -0.0007(10) 0.0030(10) 0.0000(10)
C21 0.0183(12) 0.0130(11) 0.0115(11) -0.0012(9) 0.0024(9) 0.0013(9)
C22 0.0162(12) 0.0165(13) 0.0172(13) 0.0000(9) 0.0024(9) 0.0012(9)
N22 0.0191(11) 0.0148(10) 0.0248(12) 0.0018(8) 0.0061(9) -0.0006(9)
O221 0.0202(10) 0.0328(11) 0.0317(11) 0.0064(8) -0.0049(8) -0.0085(9)
O222 0.0243(11) 0.0419(13) 0.0500(15) 0.0019(8) 0.0132(10) -0.0235(10)
C23 0.0257(14) 0.0176(13) 0.0224(14) 0.0014(10) 0.0049(11) -0.0030(10)
C24 0.0232(14) 0.0231(14) 0.0250(15) -0.0057(10) -0.0004(11) -0.0071(11)
C25 0.0164(12) 0.0239(14) 0.0226(14) -0.0030(10) 0.0016(10) -0.0024(11)
C26 0.0165(12) 0.0181(13) 0.0166(12) 0.0018(9) 0.0026(9) -0.0004(9)

loop_
_atom_type_symbol
_atom_type_description
_atom_type_scat_dispersion_real
_atom_type_scat_dispersion_imag
_atom_type_scat_source
C C 0.0033 0.0016 'International Tables Vol C Tables 4.2.6.8 and 6.1.1.4'
H H 0.0000 0.0000 'International Tables Vol C Tables 4.2.6.8 and 6.1.1.4'
I I -0.4742 1.8119 'International Tables Vol C Tables 4.2.6.8 and 6.1.1.4'
N N 0.0061 0.0033 'International Tables Vol C Tables 4.2.6.8 and 6.1.1.4'
O O 0.0106 0.0060 'International Tables Vol C Tables 4.2.6.8 and 6.1.1.4'
S S 0.1246 0.1234 'International Tables Vol C Tables 4.2.6.8 and 6.1.1.4'

loop_
_geom_angle_atom_site_label_1
_geom_angle_atom_site_label_2
_geom_angle_atom_site_label_3
_geom_angle
_geom_angle_publ_flag
C2 C1 C6 121.0(2) no
C2 C1 N1 119.4(2) no
C6 C1 N1 119.6(2) no
C1 C2 C3 119.7(2) no
C1 C2 H2 120.2 no
C3 C2 H2 120.2 no
C4 C3 C2 119.3(2) no
C4 C3 H3 120.4 no
C2 C3 H3 120.4 no
C3 C4 C5 121.4(2) no
C3 C4 I4 118.17(17) no
C5 C4 I4 120.45(17) no
C6 C5 C4 119.1(2) no
C6 C5 H5 120.4 no
C4 C5 H5 120.4 no
C5 C6 C1 119.6(2) no
C5 C6 H6 120.2 no
C1 C6 H6 120.2 no
S1 N1 S2 119.72(11) y
S1 N1 C1 120.03(15) y
S2 N1 C1 120.01(15) y
O12 S1 O11 120.95(10) no
O12 S1 N1 107.17(10) no
O11 S1 N1 104.45(10) no
O12 S1 C11 109.58(11) no
O11 S1 C11 107.67(11) no
N1 S1 C11 106.01(10) no
O22 S2 O21 121.52(10) no
O22 S2 N1 105.09(10) no
O21 S2 N1 106.30(9) no
O22 S2 C21 111.03(10) no
O21 S2 C21 107.00(10) no
N1 S2 C21 104.55(10) no
C16 C11 C12 119.1(2) no
C16 C11 S1 117.62(18) no
C12 C11 S1 123.26(18) no
C13 C12 C11 121.1(2) no
C13 C12 N12 115.4(2) no
C11 C12 N12 123.5(2) no
O122 N12 O121 125.8(3) no
O122 N12 C12 117.4(2) no
O121 N12 C12 116.8(2) no
C12 C13 C14 119.3(2) no
C12 C13 H13 120.4 no
C14 C13 H13 120.4 no
C15 C14 C13 120.1(2) no
C15 C14 H14 119.9 no
C13 C14 H14 119.9 no
C14 C15 C16 120.3(2) no
C14 C15 H15 119.8 no
C16 C15 H15 119.8 no
C11 C16 C15 120.1(2) no
C11 C16 H16 120.0 no
C15 C16 H16 120.0 no
C26 C21 C22 117.4(2) no
C26 C21 S2 120.00(18) no
C22 C21 S2 122.58(17) no
C23 C22 C21 121.8(2) no
C23 C22 N22 115.9(2) no
C21 C22 N22 122.3(2) no
O221 N22 O222 124.0(2) no
O221 N22 C22 118.4(2) no
O222 N22 C22 117.5(2) no
C24 C23 C22 119.3(2) no
C24 C23 H23 120.4 no
C22 C23 H23 120.4 no
C25 C24 C23 119.9(2) no
C25 C24 H24 120.0 no
C23 C24 H24 120.0 no
C24 C25 C26 120.7(2) no
C24 C25 H25 119.6 no
C26 C25 H25 119.6 no
C25 C26 C21 120.9(2) no
C25 C26 H26 119.5 no
C21 C26 H26 119.5 no

loop_
_geom_bond_atom_site_label_1
_geom_bond_atom_site_label_2
_geom_bond_distance
_geom_bond_publ_flag
C1 C2 1.382(3) no
C1 C6 1.386(3) no
C1 N1 1.453(3) no
C2 C3 1.386(3) no
C2 H2 0.95 no
C3 C4 1.382(3) no
C3 H3 0.95 no
C4 C5 1.389(3) no
C4 I4 2.095(2) no
C5 C6 1.386(3) no
C5 H5 0.95 no
C6 H6 0.95 no
N1 S2 1.6799(19) no
N1 S1 1.6939(19) no
S1 O12 1.4207(17) no
S1 O11 1.4257(17) no
S1 C11 1.770(2) no
S2 O22 1.4239(17) no
S2 O21 1.4296(17) no
S2 C21 1.784(2) no
C11 C16 1.382(3) no
C11 C12 1.389(3) no
C12 C13 1.382(3) no
C12 N12 1.474(3) no
N12 O122 1.219(3) no
N12 O121 1.220(3) no
C13 C14 1.389(4) no
C13 H13 0.95 no
C14 C15 1.375(4) no
C14 H14 0.95 no
C15 C16 1.392(3) no
C15 H15 0.95 no
C16 H16 0.95 no
C21 C26 1.389(3) no
C21 C22 1.403(3) no
C22 C23 1.385(3) no
C22 N22 1.467(3) no
N22 O221 1.215(3) no
N22 O222 1.223(3) no
C23 C24 1.382(4) no
C23 H23 0.95 no
C24 C25 1.374(4) no
C24 H24 0.95 no
C25 C26 1.384(3) no
C25 H25 0.95 no
C26 H26 0.95 no

loop_
_geom_hbond_atom_site_label_D
_geom_hbond_atom_site_label_H
_geom_hbond_atom_site_label_A
_geom_hbond_site_symmetry_A
_geom_hbond_distance_DH
_geom_hbond_distance_HA
_geom_hbond_distance_DA
_geom_hbond_angle_DHA
_geom_hbond_publ_flag
C2 H2 O221 3_666 0.95 2.57 3.185(3) 123 y
C13 H13 O21 1_556 0.95 2.44 3.386(3) 171 y
C14 H14 O22 3_667 0.95 2.46 3.336(3) 153 y
C15 H15 O222 3_666 0.95 2.58 3.462(3) 155 y
C23 H23 O22 4_554 0.95 2.53 3.475(3) 172 y
C26 H26 O11 3_566 0.95 2.50 3.230(3) 134 y

loop_
_geom_torsion_atom_site_label_1
_geom_torsion_atom_site_label_2
_geom_torsion_atom_site_label_3
_geom_torsion_atom_site_label_4
_geom_torsion
_geom_torsion_publ_flag
C6 C1 C2 C3 0.9(3) no
N1 C1 C2 C3 -178.4(2) no
C1 C2 C3 C4 0.0(3) no
C2 C3 C4 C5 -0.6(3) no
C2 C3 C4 I4 -179.28(17) no
C3 C4 C5 C6 0.4(4) no
I4 C4 C5 C6 179.01(18) no
C4 C5 C6 C1 0.5(4) no
C2 C1 C6 C5 -1.1(4) no
N1 C1 C6 C5 178.2(2) no
C6 C1 N1 S2 111.1(2) no
C2 C1 N1 S1 104.7(2) y
C6 C1 N1 S1 -74.6(3) no
C1 N1 S1 O12 144.16(17) no
S2 N1 S1 O12 -41.53(15) no
C1 N1 S1 O11 14.71(19) no
S2 N1 S1 O11 -170.98(12) no
C1 N1 S1 C11 -98.87(18) y
S2 N1 S1 C11 75.44(14) no
C1 N1 S2 O22 148.69(17) no
S1 N1 S2 O22 -25.63(15) no
C1 N1 S2 O21 18.67(19) no
S1 N1 S2 O21 -155.64(12) no
S1 N1 S2 C21 91.37(14) no
O12 S1 C11 C16 169.00(18) no
O11 S1 C11 C16 -57.7(2) no
N1 S1 C11 C16 53.7(2) no
O12 S1 C11 C12 -12.4(2) no
O11 S1 C11 C12 121.0(2) no
N1 S1 C11 C12 -127.7(2) y
C16 C11 C12 C13 -1.7(3) no
S1 C11 C12 C13 179.69(18) no
C16 C11 C12 N12 175.6(2) no
S1 C11 C12 N12 -3.0(3) no
C13 C12 N12 O122 -68.3(3) no
C11 C12 N12 O122 114.3(3) no
C13 C12 N12 O121 108.5(3) no
C11 C12 N12 O121 -68.9(3) y
C11 C12 C13 C14 1.1(4) no
N12 C12 C13 C14 -176.4(2) no
C12 C13 C14 C15 0.3(4) no
C13 C14 C15 C16 -1.0(4) no
C12 C11 C16 C15 1.0(4) no
S1 C11 C16 C15 179.67(19) no
C14 C15 C16 C11 0.3(4) no
C2 C1 N1 S2 -69.6(3) y
C1 N1 S2 C21 -94.31(18) y
O22 S2 C21 C26 102.3(2) no
O21 S2 C21 C26 -122.98(19) no
N1 S2 C21 C26 -10.5(2) no
O22 S2 C21 C22 -80.8(2) no
O21 S2 C21 C22 53.9(2) no
N1 S2 C21 C22 166.42(19) y
C26 C21 C22 C23 -0.4(4) no
S2 C21 C22 C23 -177.37(19) no
C26 C21 C22 N22 -179.7(2) no
S2 C21 C22 N22 3.3(3) no
C23 C22 N22 O221 -152.1(2) no
C21 C22 N22 O221 27.3(3) y
C23 C22 N22 O222 28.0(3) no
C21 C22 N22 O222 -152.6(2) no
C21 C22 C23 C24 -0.1(4) no
N22 C22 C23 C24 179.3(2) no
C22 C23 C24 C25 0.8(4) no
C23 C24 C25 C26 -1.0(4) no
C24 C25 C26 C21 0.5(4) no
C22 C21 C26 C25 0.2(3) no
S2 C21 C26 C25 177.29(19) no

loop_
_cod_related_entry_id
_cod_related_entry_database
_cod_related_entry_code
1 ChemSpider 21133484
